data_7101946
loop_
_publ_author_name
'Lopez, Maria Elena'
'Edie, Michael J'
'Ellis, David'
'Horneber, Anke'
'Macgregor, Stuart A'
'Rosair, Georgina M'
'Welch, Alan J'

_publ_section_title
;
 Symmetric and asymmetric 13-vertex bimetallacarboranes by polyhedral
 expansion.
;
_journal_issue 22
_journal_name_full 'Chemical communications (Cambridge, England)'
_journal_page_first 2243
_journal_page_last 2245
_journal_paper_doi 10.1039/b703822d
_journal_year 2007
_chemical_formula_moiety 'C22 H39 B9 Ru2'
_chemical_formula_sum 'C22 H39 B9 Ru2'
_chemical_formula_weight 602.96
_chemical_name_systematic
;
?
;
_space_group_IT_number 14
_symmetry_cell_setting monoclinic
_symmetry_space_group_name_Hall '-P 2ybc'
_symmetry_space_group_name_H-M 'P 1 21/c 1'
_atom_sites_solution_hydrogens geom
_atom_sites_solution_primary direct
_atom_sites_solution_secondary difmap
_audit_creation_method SHELXL-97
_cell_angle_alpha 90.00
_cell_angle_beta 110.117(3)
_cell_angle_gamma 90.00
_cell_formula_units_Z 8
_cell_length_a 17.6580(11)
_cell_length_b 19.3688(12)
_cell_length_c 15.7105(10)
_cell_measurement_reflns_used 6768
_cell_measurement_temperature 100(2)
_cell_measurement_theta_max 31.16
_cell_measurement_theta_min 2.58
_cell_volume 5045.4(5)
_computing_cell_refinement 'Bruker SMART'
_computing_data_collection 'Bruker SMART'
_computing_data_reduction 'Bruker SAINT'
_computing_molecular_graphics 'Bruker SHELXTL'
_computing_publication_material 'Bruker SHELXTL'
_computing_structure_refinement 'SHELXL-97 (Sheldrick, 1997)'
_computing_structure_solution 'SHELXS-97 (Sheldrick, 1990)'
_diffrn_ambient_temperature 100(2)
_diffrn_measured_fraction_theta_full 0.998
_diffrn_measured_fraction_theta_max 0.994
_diffrn_measurement_device_type 'CCD area detector'
_diffrn_measurement_method 'phi and omega scans'
_diffrn_radiation_monochromator graphite
_diffrn_radiation_source 'fine-focus sealed tube'
_diffrn_radiation_type MoK\a
_diffrn_radiation_wavelength 0.71073
_diffrn_reflns_av_R_equivalents 0.0989
_diffrn_reflns_av_sigmaI/netI 0.0728
_diffrn_reflns_limit_h_max 27
_diffrn_reflns_limit_h_min -25
_diffrn_reflns_limit_k_max 30
_diffrn_reflns_limit_k_min -30
_diffrn_reflns_limit_l_max 24
_diffrn_reflns_limit_l_min -24
_diffrn_reflns_number 176146
_diffrn_reflns_theta_full 25.00
_diffrn_reflns_theta_max 33.77
_diffrn_reflns_theta_min 2.96
_diffrn_standards_decay_% 0
_diffrn_standards_interval_count 0
_diffrn_standards_number 0
_exptl_absorpt_coefficient_mu 1.208
_exptl_absorpt_correction_T_max 0.767
_exptl_absorpt_correction_T_min 0.690
_exptl_absorpt_correction_type multi-scan
_exptl_absorpt_process_details 'Bruker SADABS'
_exptl_crystal_colour red
_exptl_crystal_density_diffrn 1.588
_exptl_crystal_density_method 'not measured'
_exptl_crystal_description needle
_exptl_crystal_F_000 2432
_exptl_crystal_size_max 0.72
_exptl_crystal_size_mid 0.34
_exptl_crystal_size_min 0.22
_refine_diff_density_max 3.556
_refine_diff_density_min -1.903
_refine_diff_density_rms 0.165
_refine_ls_extinction_method none
_refine_ls_goodness_of_fit_ref 1.011
_refine_ls_hydrogen_treatment mixed
_refine_ls_matrix_type full
_refine_ls_number_parameters 663
_refine_ls_number_reflns 20092
_refine_ls_number_restraints 6
_refine_ls_restrained_S_all 1.011
_refine_ls_R_factor_all 0.0903
_refine_ls_R_factor_gt 0.0452
_refine_ls_shift/su_max 0.002
_refine_ls_shift/su_mean 0.000
_refine_ls_structure_factor_coef Fsqd
_refine_ls_weighting_details 'calc w=1/[\s^2^(Fo^2^)+(0.0307P)^2^+10.5293P] where P=(Fo^2^+2Fc^2^)/3'
_refine_ls_weighting_scheme calc
_refine_ls_wR_factor_gt 0.0828
_refine_ls_wR_factor_ref 0.0981
_reflns_number_gt 13397
_reflns_number_total 20092
_reflns_threshold_expression >2sigma(I)
_cod_data_source_file b703822d.txt
_cod_data_source_block x80817cmpd2
_cod_depositor_comments
;
The following automatic conversions were performed:
'_symmetry_cell_setting' value 'Monoclinic' changed to 'monoclinic'
according to '/home/saulius/struct/CIF-dictionaries/cif_core.dic'
dictionary named 'cif_core.dic' version 2.4.1 from 2010-06-29.

Automatic conversion script
Id: cif_fix_enum 1527 2010-12-29 10:47:43Z saulius 
;
_cod_original_sg_symbol_H-M P2(1)/c
_cod_database_code 7101946

loop_
_symmetry_equiv_pos_as_xyz
'x, y, z'
'-x, y+1/2, -z+1/2'
'-x, -y, -z'
'x, -y-1/2, z-1/2'

loop_
_atom_site_label
_atom_site_type_symbol
_atom_site_fract_x
_atom_site_fract_y
_atom_site_fract_z
_atom_site_U_iso_or_equiv
_atom_site_adp_type
_atom_site_occupancy
_atom_site_symmetry_multiplicity
_atom_site_calc_flag
_atom_site_refinement_flags
Ru4A Ru 0.128457(14) 0.307657(13) -0.061307(16) 0.01582(5) Uani 1 1 d .
Ru5A Ru 0.340181(14) 0.253377(13) 0.110650(16) 0.01595(5) Uani 1 1 d .
B1A B 0.2382(2) 0.3253(2) 0.0574(2) 0.0198(7) Uani 1 1 d .
H1A H 0.241(2) 0.3767(19) 0.089(2) 0.024 Uiso 1 1 d .
C2A C 0.2657(2) 0.31469(19) -0.0263(2) 0.0232(7) Uani 1 1 d .
H2A H 0.288(2) 0.357(2) -0.047(3) 0.028 Uiso 1 1 d .
C3A C 0.20644(18) 0.25745(17) 0.0877(2) 0.0190(6) Uani 1 1 d .
H3A H 0.188(2) 0.2629(19) 0.139(3) 0.023 Uiso 1 1 d .
B6A B 0.2191(2) 0.2652(2) -0.1194(3) 0.0231(8) Uani 1 1 d .
H6A H 0.218(2) 0.285(2) -0.187(3) 0.028 Uiso 1 1 d .
B7A B 0.1423(2) 0.20252(19) 0.0074(2) 0.0181(7) Uani 1 1 d .
H7A H 0.091(2) 0.1834(19) 0.022(2) 0.022 Uiso 1 1 d .
B8A B 0.2403(2) 0.1755(2) 0.0853(2) 0.0183(7) Uani 1 1 d .
H8A H 0.242(2) 0.1442(19) 0.141(2) 0.022 Uiso 1 1 d .
B9A B 0.3173(2) 0.2415(2) -0.0384(3) 0.0232(8) Uani 1 1 d .
H9A H 0.369(2) 0.254(2) -0.058(3) 0.028 Uiso 1 1 d .
B10A B 0.1470(2) 0.2027(2) -0.1055(2) 0.0191(7) Uani 1 1 d .
H10A H 0.095(2) 0.1848(19) -0.164(2) 0.023 Uiso 1 1 d .
B11A B 0.3046(2) 0.1637(2) 0.0179(3) 0.0211(7) Uani 1 1 d .
H11A H 0.347(2) 0.1242(19) 0.029(3) 0.025 Uiso 1 1 d .
B12A B 0.2464(2) 0.1774(2) -0.0980(3) 0.0242(8) Uani 1 1 d .
H12A H 0.258(2) 0.145(2) -0.148(3) 0.029 Uiso 1 1 d .
B13A B 0.2012(2) 0.1399(2) -0.0244(2) 0.0208(7) Uani 1 1 d .
H13A H 0.186(2) 0.087(2) -0.029(3) 0.025 Uiso 1 1 d .
C40A C 0.04574(19) 0.36813(16) -0.0071(2) 0.0187(6) Uani 1 1 d .
C41A C 0.09370(19) 0.41547(17) -0.0363(2) 0.0201(6) Uani 1 1 d .
H41A H 0.1235 0.4498 0.0047 0.024 Uiso 1 1 calc R
C42A C 0.0982(2) 0.41290(17) -0.1238(2) 0.0211(6) Uani 1 1 d .
H42A H 0.1310 0.4452 -0.1407 0.025 Uiso 1 1 calc R
C43A C 0.0540(2) 0.36238(17) -0.1872(2) 0.0213(6) Uani 1 1 d .
C44A C 0.00384(19) 0.31707(17) -0.1596(2) 0.0193(6) Uani 1 1 d .
H44A H -0.0284 0.2844 -0.2018 0.023 Uiso 1 1 calc R
C45A C 0.00026(19) 0.31901(17) -0.0710(2) 0.0189(6) Uani 1 1 d .
H45A H -0.0330 0.2871 -0.0543 0.023 Uiso 1 1 calc R
C46A C 0.0551(2) 0.3613(2) -0.2822(2) 0.0297(8) Uani 1 1 d .
H46D H 0.0267 0.4019 -0.3151 0.045 Uiso 1 1 calc R
H46E H 0.0284 0.3193 -0.3129 0.045 Uiso 1 1 calc R
H46F H 0.1111 0.3618 -0.2806 0.045 Uiso 1 1 calc R
C47A C 0.0442(2) 0.37298(18) 0.0885(2) 0.0215(6) Uani 1 1 d .
H47A H 0.1002 0.3836 0.1299 0.026 Uiso 1 1 calc R
C48A C -0.0101(2) 0.4327(2) 0.0941(3) 0.0298(8) Uani 1 1 d .
H48D H 0.0115 0.4761 0.0797 0.045 Uiso 1 1 calc R
H48E H -0.0123 0.4353 0.1555 0.045 Uiso 1 1 calc R
H48F H -0.0646 0.4252 0.0506 0.045 Uiso 1 1 calc R
C49A C 0.0178(2) 0.30639(19) 0.1208(2) 0.0265(7) Uani 1 1 d .
H49D H -0.0399 0.2991 0.0884 0.040 Uiso 1 1 calc R
H49E H 0.0278 0.3094 0.1860 0.040 Uiso 1 1 calc R
H49F H 0.0485 0.2676 0.1089 0.040 Uiso 1 1 calc R
C50A C 0.4254(2) 0.20389(19) 0.2335(2) 0.0238(7) Uani 1 1 d .
C51A C 0.3841(2) 0.2577(2) 0.2605(2) 0.0336(10) Uani 1 1 d .
H51A H 0.3559 0.2480 0.3008 0.040 Uiso 1 1 calc R
C52A C 0.3848(2) 0.3255(2) 0.2282(3) 0.0384(10) Uani 1 1 d .
H52A H 0.3569 0.3609 0.2472 0.046 Uiso 1 1 calc R
C53A C 0.4256(2) 0.3418(2) 0.1687(3) 0.0366(10) Uani 1 1 d .
C54A C 0.4665(2) 0.2892(2) 0.1425(3) 0.0315(9) Uani 1 1 d .
H54A H 0.4947 0.2994 0.1023 0.038 Uiso 1 1 calc R
C55A C 0.46707(19) 0.2217(2) 0.1736(2) 0.0237(7) Uani 1 1 d .
H55A H 0.4958 0.1871 0.1545 0.028 Uiso 1 1 calc R
C56A C 0.4250(3) 0.4140(3) 0.1304(4) 0.0547(13) Uiso 1 1 d .
H56D H 0.4695 0.4410 0.1717 0.082 Uiso 1 1 calc R
H56E H 0.3737 0.4367 0.1240 0.082 Uiso 1 1 calc R
H56F H 0.4314 0.4110 0.0710 0.082 Uiso 1 1 calc R
C57A C 0.4290(3) 0.1340(2) 0.2762(3) 0.0449(11) Uani 1 1 d U
H57A H 0.3751 0.1257 0.2820 0.054 Uiso 1 1 calc R
C58A C 0.4905(2) 0.1357(2) 0.3721(3) 0.0406(10) Uani 1 1 d .
H58D H 0.5434 0.1485 0.3698 0.061 Uiso 1 1 calc R
H58E H 0.4939 0.0899 0.3998 0.061 Uiso 1 1 calc R
H58F H 0.4738 0.1696 0.4084 0.061 Uiso 1 1 calc R
C59A C 0.4447(4) 0.0760(3) 0.2254(4) 0.0777(18) Uiso 1 1 d .
H59D H 0.4029 0.0742 0.1652 0.116 Uiso 1 1 calc R
H59E H 0.4441 0.0329 0.2579 0.116 Uiso 1 1 calc R
H59F H 0.4976 0.0819 0.2190 0.116 Uiso 1 1 calc R
Ru4B Ru 0.309529(14) 0.626902(12) 0.498956(16) 0.01367(5) Uani 1 1 d .
Ru5B Ru 0.204950(14) 0.614447(12) 0.682794(16) 0.01324(5) Uani 1 1 d .
B1B B 0.2624(2) 0.56818(18) 0.5911(2) 0.0158(6) Uani 1 1 d .
H1B H 0.268(2) 0.5114(19) 0.588(2) 0.019 Uiso 1 1 d .
C2B C 0.18896(18) 0.61125(16) 0.5276(2) 0.0164(6) Uani 1 1 d .
H2B H 0.144(2) 0.5814(19) 0.487(2) 0.020 Uiso 1 1 d .
C3B C 0.32961(18) 0.61474(16) 0.6555(2) 0.0175(6) Uani 1 1 d .
H3B H 0.378(2) 0.5883(19) 0.698(2) 0.021 Uiso 1 1 d .
B6B B 0.1967(2) 0.68840(19) 0.4766(2) 0.0174(7) Uani 1 1 d .
H6B H 0.154(2) 0.6953(18) 0.406(2) 0.021 Uiso 1 1 d .
B7B B 0.3594(2) 0.69201(18) 0.6252(2) 0.0157(6) Uani 1 1 d .
H7B H 0.425(2) 0.6975(18) 0.652(2) 0.019 Uiso 1 1 d .
B8B B 0.3112(2) 0.68628(18) 0.7107(2) 0.0150(6) Uani 1 1 d .
H8B H 0.349(2) 0.6909(18) 0.780(2) 0.018 Uiso 1 1 d .
B9B B 0.1492(2) 0.68214(18) 0.5618(2) 0.0162(6) Uani 1 1 d .
H9B H 0.084(2) 0.6824(18) 0.536(2) 0.019 Uiso 1 1 d .
B10B B 0.2904(2) 0.73546(18) 0.5270(2) 0.0159(6) Uani 1 1 d .
H10B H 0.314(2) 0.7708(18) 0.488(2) 0.019 Uiso 1 1 d .
B11B B 0.2127(2) 0.72613(18) 0.6629(2) 0.0159(6) Uani 1 1 d .
H11B H 0.189(2) 0.7585(18) 0.704(2) 0.019 Uiso 1 1 d .
B12B B 0.2024(2) 0.75789(18) 0.5525(2) 0.0166(6) Uani 1 1 d .
H12B H 0.170(2) 0.8068(18) 0.526(2) 0.020 Uiso 1 1 d .
B13B B 0.2979(2) 0.75996(18) 0.6396(2) 0.0166(6) Uani 1 1 d .
H13B H 0.324(2) 0.8098(19) 0.665(2) 0.020 Uiso 1 1 d .
C40B C 0.2756(2) 0.58399(17) 0.3550(2) 0.0202(6) Uani 1 1 d .
C41B C 0.3194(2) 0.64736(18) 0.3664(2) 0.0242(7) Uani 1 1 d .
H41B H 0.2921 0.6890 0.3316 0.029 Uiso 1 1 calc R
C42B C 0.3960(2) 0.65494(19) 0.4345(2) 0.0262(8) Uani 1 1 d .
H42B H 0.4215 0.7017 0.4461 0.031 Uiso 1 1 calc R
C43B C 0.4323(2) 0.60004(19) 0.4946(2) 0.0246(7) Uani 1 1 d .
C44B C 0.38731(19) 0.53856(17) 0.4863(2) 0.0210(6) Uani 1 1 d .
H44B H 0.4051 0.5037 0.5362 0.025 Uiso 1 1 calc R
C45B C 0.31051(19) 0.53031(17) 0.4174(2) 0.0185(6) Uani 1 1 d .
H45B H 0.2761 0.4903 0.4213 0.022 Uiso 1 1 calc R
C46B C 0.5134(2) 0.6084(2) 0.5667(3) 0.0350(9) Uani 1 1 d .
H46A H 0.5212 0.5720 0.6123 0.052 Uiso 1 1 calc R
H46B H 0.5164 0.6536 0.5956 0.052 Uiso 1 1 calc R
H46C H 0.5555 0.6050 0.5394 0.052 Uiso 1 1 calc R
C47B C 0.1959(2) 0.57678(19) 0.2782(2) 0.0280(8) Uani 1 1 d .
H47B H 0.1692 0.6231 0.2684 0.034 Uiso 1 1 calc R
C48B C 0.1380(2) 0.5258(2) 0.2962(3) 0.0361(9) Uani 1 1 d .
H48A H 0.1602 0.4790 0.3003 0.054 Uiso 1 1 calc R
H48B H 0.0860 0.5278 0.2466 0.054 Uiso 1 1 calc R
H48C H 0.1304 0.5376 0.3535 0.054 Uiso 1 1 calc R
C49B C 0.2115(3) 0.5575(3) 0.1915(3) 0.0484(13) Uani 1 1 d .
H49A H 0.2454 0.5929 0.1780 0.073 Uiso 1 1 calc R
H49B H 0.1600 0.5545 0.1412 0.073 Uiso 1 1 calc R
H49C H 0.2391 0.5128 0.1996 0.073 Uiso 1 1 calc R
C50B C 0.23754(19) 0.57107(17) 0.8261(2) 0.0179(6) Uani 1 1 d .
C51B C 0.18017(19) 0.62556(16) 0.8092(2) 0.0183(6) Uani 1 1 d .
H51B H 0.1915 0.6648 0.8477 0.022 Uiso 1 1 calc R
C52B C 0.10618(19) 0.62188(18) 0.7354(2) 0.0220(7) Uani 1 1 d .
H52B H 0.0687 0.6588 0.7254 0.026 Uiso 1 1 calc R
C53B C 0.08702(19) 0.56387(18) 0.6760(2) 0.0218(7) Uani 1 1 d .
C54B C 0.14700(19) 0.51287(17) 0.6891(2) 0.0188(6) Uani 1 1 d .
H54B H 0.1378 0.4756 0.6474 0.023 Uiso 1 1 calc R
C55B C 0.22068(19) 0.51611(16) 0.7630(2) 0.0177(6) Uani 1 1 d .
H55B H 0.2596 0.4807 0.7703 0.021 Uiso 1 1 calc R
C56B C 0.0075(2) 0.5598(2) 0.5998(3) 0.0307(8) Uani 1 1 d .
H56A H 0.0021 0.5992 0.5591 0.046 Uiso 1 1 calc R
H56B H -0.0364 0.5607 0.6246 0.046 Uiso 1 1 calc R
H56C H 0.0049 0.5168 0.5661 0.046 Uiso 1 1 calc R
C57B C 0.3124(2) 0.57446(19) 0.9096(2) 0.0229(7) Uani 1 1 d .
H57B H 0.3326 0.6231 0.9164 0.028 Uiso 1 1 calc R
C58B C 0.2888(2) 0.5571(2) 0.9923(2) 0.0270(7) Uani 1 1 d .
H58A H 0.2693 0.5094 0.9876 0.040 Uiso 1 1 calc R
H58B H 0.2460 0.5885 0.9946 0.040 Uiso 1 1 calc R
H58C H 0.3359 0.5624 1.0476 0.040 Uiso 1 1 calc R
C59B C 0.3800(2) 0.5280(2) 0.9051(2) 0.0360(9) Uani 1 1 d .
H59A H 0.3633 0.4796 0.9038 0.054 Uiso 1 1 calc R
H59B H 0.4282 0.5359 0.9585 0.054 Uiso 1 1 calc R
H59C H 0.3921 0.5383 0.8501 0.054 Uiso 1 1 calc R

loop_
_atom_site_aniso_label
_atom_site_aniso_U_11
_atom_site_aniso_U_22
_atom_site_aniso_U_33
_atom_site_aniso_U_23
_atom_site_aniso_U_13
_atom_site_aniso_U_12
Ru4A 0.01556(11) 0.01797(12) 0.01516(11) -0.00197(9) 0.00686(9) -0.00224(9)
Ru5A 0.01384(10) 0.02058(13) 0.01427(10) 0.00054(9) 0.00590(8) 0.00177(9)
B1A 0.0180(15) 0.0192(18) 0.0188(16) -0.0027(13) 0.0019(13) 0.0016(13)
C2A 0.0220(15) 0.0267(18) 0.0222(16) 0.0011(13) 0.0091(13) -0.0025(13)
C3A 0.0143(13) 0.0261(17) 0.0178(14) -0.0012(12) 0.0069(11) -0.0004(12)
B6A 0.0216(17) 0.032(2) 0.0172(16) 0.0006(15) 0.0084(14) 0.0015(15)
B7A 0.0169(15) 0.0199(18) 0.0151(15) 0.0004(13) 0.0026(12) -0.0015(13)
B8A 0.0148(15) 0.0237(18) 0.0157(15) 0.0024(13) 0.0044(12) 0.0034(13)
B9A 0.0203(17) 0.032(2) 0.0206(17) 0.0011(15) 0.0116(14) 0.0027(15)
B10A 0.0206(16) 0.0227(18) 0.0134(15) -0.0024(13) 0.0051(13) 0.0008(13)
B11A 0.0201(16) 0.0240(19) 0.0201(17) -0.0046(14) 0.0079(14) 0.0043(14)
B12A 0.0244(18) 0.032(2) 0.0163(16) -0.0045(15) 0.0071(14) 0.0047(16)
B13A 0.0210(16) 0.0226(19) 0.0167(16) -0.0023(13) 0.0038(13) 0.0019(14)
C40A 0.0185(14) 0.0171(15) 0.0214(14) 0.0013(12) 0.0083(12) 0.0024(11)
C41A 0.0219(15) 0.0174(15) 0.0225(15) -0.0039(12) 0.0093(13) -0.0003(12)
C42A 0.0233(15) 0.0183(16) 0.0253(16) 0.0027(12) 0.0128(13) -0.0005(12)
C43A 0.0268(16) 0.0185(16) 0.0188(15) 0.0012(12) 0.0079(13) 0.0022(12)
C44A 0.0198(14) 0.0196(16) 0.0171(14) -0.0016(12) 0.0045(12) 0.0003(12)
C45A 0.0179(14) 0.0188(15) 0.0217(15) 0.0035(12) 0.0091(12) 0.0002(11)
C46A 0.042(2) 0.0273(19) 0.0233(17) 0.0004(14) 0.0155(16) -0.0027(16)
C47A 0.0217(15) 0.0257(17) 0.0187(14) -0.0015(13) 0.0090(12) 0.0026(13)
C48A 0.0345(19) 0.031(2) 0.0282(18) -0.0042(15) 0.0167(16) 0.0023(16)
C49A 0.0287(17) 0.034(2) 0.0184(15) 0.0024(14) 0.0100(13) 0.0018(15)
C50A 0.0216(15) 0.0322(19) 0.0138(14) 0.0045(13) 0.0013(12) -0.0040(13)
C51A 0.0160(15) 0.072(3) 0.0126(14) -0.0077(17) 0.0051(12) -0.0074(17)
C52A 0.0294(19) 0.038(2) 0.033(2) -0.0191(18) -0.0071(16) 0.0118(17)
C53A 0.0245(17) 0.027(2) 0.043(2) 0.0070(17) -0.0077(17) -0.0065(15)
C54A 0.0191(15) 0.047(2) 0.0253(17) 0.0135(16) 0.0040(14) -0.0063(15)
C55A 0.0161(14) 0.038(2) 0.0170(14) 0.0012(13) 0.0053(12) 0.0075(13)
C57A 0.040(2) 0.042(2) 0.037(2) 0.0187(18) -0.0070(18) -0.0103(18)
C58A 0.030(2) 0.056(3) 0.0272(19) 0.0164(19) -0.0004(16) -0.0012(19)
Ru4B 0.01662(11) 0.01318(11) 0.01406(10) -0.00112(8) 0.00894(8) -0.00208(8)
Ru5B 0.01358(10) 0.01378(11) 0.01457(10) 0.00099(8) 0.00767(8) 0.00023(8)
B1B 0.0196(15) 0.0137(16) 0.0186(15) -0.0012(12) 0.0123(13) -0.0021(12)
C2B 0.0159(13) 0.0176(15) 0.0179(13) -0.0037(11) 0.0084(11) -0.0031(11)
C3B 0.0173(13) 0.0174(15) 0.0186(14) 0.0020(11) 0.0072(11) 0.0031(11)
B6B 0.0166(15) 0.0195(17) 0.0157(15) -0.0001(13) 0.0050(12) -0.0013(13)
B7B 0.0150(14) 0.0153(16) 0.0171(15) -0.0015(12) 0.0059(12) -0.0016(12)
B8B 0.0144(14) 0.0182(16) 0.0134(14) -0.0019(12) 0.0059(12) -0.0025(12)
B9B 0.0151(14) 0.0157(16) 0.0177(15) 0.0009(12) 0.0056(12) 0.0006(12)
B10B 0.0179(15) 0.0142(16) 0.0180(15) -0.0006(12) 0.0092(13) -0.0026(12)
B11B 0.0154(14) 0.0165(16) 0.0180(15) -0.0020(12) 0.0083(12) 0.0000(12)
B12B 0.0168(15) 0.0147(16) 0.0188(15) 0.0011(12) 0.0066(12) 0.0014(12)
B13B 0.0182(15) 0.0144(16) 0.0210(16) -0.0008(13) 0.0117(13) -0.0001(12)
C40B 0.0295(16) 0.0196(16) 0.0163(14) -0.0022(12) 0.0139(13) -0.0023(13)
C41B 0.040(2) 0.0202(16) 0.0206(15) -0.0007(12) 0.0208(15) -0.0034(14)
C42B 0.0347(19) 0.0235(17) 0.0337(19) -0.0094(14) 0.0287(16) -0.0109(14)
C43B 0.0231(16) 0.0286(19) 0.0290(17) -0.0090(14) 0.0181(14) -0.0050(13)
C44B 0.0218(15) 0.0220(16) 0.0233(16) -0.0052(13) 0.0128(13) 0.0022(12)
C45B 0.0213(15) 0.0182(15) 0.0203(15) -0.0026(12) 0.0124(12) -0.0017(12)
C46B 0.0193(16) 0.044(2) 0.047(2) -0.0173(19) 0.0170(16) -0.0048(15)
C47B 0.042(2) 0.0230(18) 0.0146(14) -0.0011(13) 0.0048(14) 0.0021(15)
C48B 0.0250(18) 0.060(3) 0.0212(17) -0.0062(17) 0.0050(15) -0.0042(18)
C49B 0.076(3) 0.053(3) 0.0185(18) -0.0113(18) 0.020(2) -0.032(3)
C50B 0.0211(14) 0.0204(15) 0.0162(13) 0.0014(11) 0.0116(12) -0.0001(12)
C51B 0.0247(15) 0.0166(15) 0.0190(14) 0.0016(11) 0.0144(12) 0.0006(12)
C52B 0.0210(15) 0.0237(17) 0.0278(16) 0.0086(13) 0.0168(13) 0.0053(13)
C53B 0.0175(14) 0.0269(18) 0.0247(16) 0.0069(13) 0.0119(13) -0.0030(12)
C54B 0.0198(14) 0.0189(15) 0.0224(15) 0.0028(12) 0.0131(12) -0.0044(12)
C55B 0.0208(14) 0.0176(15) 0.0182(14) 0.0054(11) 0.0114(12) 0.0007(11)
C56B 0.0186(15) 0.033(2) 0.040(2) 0.0073(16) 0.0091(15) -0.0037(14)
C57B 0.0257(16) 0.0263(18) 0.0178(15) 0.0001(13) 0.0089(13) -0.0002(13)
C58B 0.0343(19) 0.0311(19) 0.0171(15) 0.0030(13) 0.0109(14) 0.0058(15)
C59B 0.0278(19) 0.058(3) 0.0203(17) -0.0003(17) 0.0059(15) 0.0119(18)

loop_
_atom_type_symbol
_atom_type_description
_atom_type_scat_dispersion_real
_atom_type_scat_dispersion_imag
_atom_type_scat_source
C C 0.0033 0.0016 'International Tables Vol C Tables 4.2.6.8 and 6.1.1.4'
H H 0.0000 0.0000 'International Tables Vol C Tables 4.2.6.8 and 6.1.1.4'
B B 0.0013 0.0007 'International Tables Vol C Tables 4.2.6.8 and 6.1.1.4'
Ru Ru -1.2594 0.8363 'International Tables Vol C Tables 4.2.6.8 and 6.1.1.4'

loop_
_geom_angle_atom_site_label_1
_geom_angle_atom_site_label_2
_geom_angle_atom_site_label_3
_geom_angle
B1A Ru4A B10A 103.08(13)
B1A Ru4A C44A 161.53(13)
B10A Ru4A C44A 94.33(12)
B1A Ru4A C45A 128.28(13)
B10A Ru4A C45A 109.05(13)
C44A Ru4A C45A 37.12(11)
B1A Ru4A C43A 139.01(13)
B10A Ru4A C43A 105.32(12)
C44A Ru4A C43A 37.15(12)
C45A Ru4A C43A 67.51(12)
B1A Ru4A C42A 103.71(13)
B10A Ru4A C42A 137.44(13)
C44A Ru4A C42A 65.88(12)
C45A Ru4A C42A 78.29(12)
C43A Ru4A C42A 37.06(12)
B1A Ru4A C41A 85.53(13)
B10A Ru4A C41A 171.26(12)
C44A Ru4A C41A 77.30(12)
C45A Ru4A C41A 65.68(12)
C43A Ru4A C41A 66.46(12)
C42A Ru4A C41A 36.42(12)
B1A Ru4A B6A 81.90(14)
B10A Ru4A B6A 48.24(14)
C44A Ru4A B6A 114.89(13)
C45A Ru4A B6A 148.81(13)
C43A Ru4A B6A 95.62(13)
C42A Ru4A B6A 104.44(14)
C41A Ru4A B6A 133.17(14)
B1A Ru4A C40A 95.47(13)
B10A Ru4A C40A 141.45(13)
C44A Ru4A C40A 66.66(12)
C45A Ru4A C40A 36.80(11)
C43A Ru4A C40A 80.06(12)
C42A Ru4A C40A 66.79(12)
C41A Ru4A C40A 36.93(11)
B6A Ru4A C40A 170.10(14)
B1A Ru4A B7A 79.49(13)
B10A Ru4A B7A 47.41(13)
C44A Ru4A B7A 108.80(12)
C45A Ru4A B7A 93.52(12)
C43A Ru4A B7A 141.21(12)
C42A Ru4A B7A 171.50(13)
C41A Ru4A B7A 137.59(13)
B6A Ru4A B7A 83.72(14)
C40A Ru4A B7A 105.25(13)
B1A Ru4A C2A 40.57(13)
B10A Ru4A C2A 82.64(13)
C44A Ru4A C2A 150.93(12)
C45A Ru4A C2A 166.99(12)
C43A Ru4A C2A 115.82(12)
C42A Ru4A C2A 97.10(12)
C41A Ru4A C2A 103.41(12)
B6A Ru4A C2A 44.02(13)
C40A Ru4A C2A 130.21(12)
B7A Ru4A C2A 90.41(13)
B1A Ru4A C3A 38.59(13)
B10A Ru4A C3A 80.87(12)
C44A Ru4A C3A 141.98(11)
C45A Ru4A C3A 109.01(11)
C43A Ru4A C3A 173.54(12)
C42A Ru4A C3A 137.96(12)
C41A Ru4A C3A 107.26(11)
B6A Ru4A C3A 89.90(12)
C40A Ru4A C3A 93.96(11)
B7A Ru4A C3A 42.71(11)
C2A Ru4A C3A 66.30(11)
B1A Ru5A C55A 156.89(14)
B1A Ru5A C51A 108.80(15)
C55A Ru5A C51A 66.56(13)
B1A Ru5A B11A 103.67(14)
C55A Ru5A B11A 95.25(14)
C51A Ru5A B11A 130.24(16)
B1A Ru5A C50A 145.72(14)
C55A Ru5A C50A 37.56(12)
C51A Ru5A C50A 37.33(14)
B11A Ru5A C50A 100.82(14)
B1A Ru5A C54A 120.98(15)
C55A Ru5A C54A 36.72(14)
C51A Ru5A C54A 77.95(13)
B11A Ru5A C54A 115.35(15)
C50A Ru5A C54A 67.09(13)
B1A Ru5A C52A 85.87(14)
C55A Ru5A C52A 77.75(13)
C51A Ru5A C52A 36.98(16)
B11A Ru5A C52A 167.10(16)
C50A Ru5A C52A 67.02(14)
C54A Ru5A C52A 65.01(16)
B1A Ru5A B9A 80.70(14)
C55A Ru5A B9A 103.31(13)
C51A Ru5A B9A 169.86(14)
B11A Ru5A B9A 47.54(15)
C50A Ru5A B9A 133.49(14)
C54A Ru5A B9A 94.23(14)
C52A Ru5A B9A 144.34(17)
B1A Ru5A B8A 82.43(13)
C55A Ru5A B8A 120.46(13)
C51A Ru5A B8A 100.37(14)
B11A Ru5A B8A 47.95(14)
C50A Ru5A B8A 96.87(13)
C54A Ru5A B8A 156.05(14)
C52A Ru5A B8A 126.72(16)
B9A Ru5A B8A 84.12(14)
B1A Ru5A C53A 91.11(14)
C55A Ru5A C53A 66.06(14)
C51A Ru5A C53A 66.44(16)
B11A Ru5A C53A 149.28(16)
C50A Ru5A C53A 79.46(13)
C54A Ru5A C53A 36.16(15)
C52A Ru5A C53A 36.32(17)
B9A Ru5A C53A 110.79(16)
B8A Ru5A C53A 162.67(16)
B1A Ru5A C3A 41.02(13)
C55A Ru5A C3A 157.72(12)
C51A Ru5A C3A 97.63(12)
B11A Ru5A C3A 83.03(13)
C50A Ru5A C3A 120.80(12)
C54A Ru5A C3A 159.40(14)
C52A Ru5A C3A 99.29(14)
B9A Ru5A C3A 91.93(13)
B8A Ru5A C3A 44.29(12)
C53A Ru5A C3A 123.61(14)
B1A Ru5A C2A 39.28(13)
C55A Ru5A C2A 134.10(12)
C51A Ru5A C2A 144.51(15)
B11A Ru5A C2A 81.67(13)
C50A Ru5A C2A 171.16(12)
C54A Ru5A C2A 104.14(12)
C52A Ru5A C2A 111.01(14)
B9A Ru5A C2A 43.44(13)
B8A Ru5A C2A 91.08(12)
C53A Ru5A C2A 94.04(13)
C3A Ru5A C2A 67.80(12)
C2A B1A C3A 113.2(3)
C2A B1A Ru5A 77.7(2)
C3A B1A Ru5A 71.67(18)
C2A B1A Ru4A 72.87(18)
C3A B1A Ru4A 79.91(19)
Ru5A B1A Ru4A 126.12(17)
C2A B1A H1A 121.1(19)
C3A B1A H1A 125.7(19)
Ru5A B1A H1A 119.5(19)
Ru4A B1A H1A 114.3(19)
B1A C2A B6A 126.7(3)
B1A C2A B9A 121.8(3)
B6A C2A B9A 64.0(2)
B1A C2A Ru4A 66.57(17)
B6A C2A Ru4A 66.62(17)
B9A C2A Ru4A 118.4(2)
B1A C2A Ru5A 63.04(18)
B6A C2A Ru5A 116.3(2)
B9A C2A Ru5A 63.19(17)
Ru4A C2A Ru5A 113.03(14)
B1A C2A H2A 116(2)
B6A C2A H2A 108(2)
B9A C2A H2A 111(2)
Ru4A C2A H2A 118(2)
Ru5A C2A H2A 123(2)
B1A C3A B8A 127.6(3)
B1A C3A B7A 120.3(3)
B8A C3A B7A 63.8(2)
B1A C3A Ru5A 67.31(17)
B8A C3A Ru5A 67.40(16)
B7A C3A Ru5A 118.5(2)
B1A C3A Ru4A 61.50(16)
B8A C3A Ru4A 115.58(19)
B7A C3A Ru4A 62.73(15)
Ru5A C3A Ru4A 112.03(13)
B1A C3A H3A 115(2)
B8A C3A H3A 110(2)
B7A C3A H3A 111(2)
Ru5A C3A H3A 120(2)
Ru4A C3A H3A 121(2)
C2A B6A B12A 110.9(3)
C2A B6A B9A 58.7(2)
B12A B6A B9A 59.5(2)
C2A B6A B10A 114.9(3)
B12A B6A B10A 59.6(2)
B9A B6A B10A 106.5(3)
C2A B6A Ru4A 69.36(18)
B12A B6A Ru4A 117.3(2)
B9A B6A Ru4A 116.5(2)
B10A B6A Ru4A 64.62(17)
C2A B6A H6A 118(2)
B12A B6A H6A 115(2)
B9A B6A H6A 117(2)
B10A B6A H6A 124(2)
Ru4A B6A H6A 118(2)
C3A B7A B13A 108.8(2)
C3A B7A B10A 118.3(3)
B13A B7A B10A 59.7(2)
C3A B7A B8A 57.09(19)
B13A B7A B8A 58.6(2)
B10A B7A B8A 107.9(3)
C3A B7A Ru4A 74.56(17)
B13A B7A Ru4A 117.0(2)
B10A B7A Ru4A 64.28(17)
B8A B7A Ru4A 119.9(2)
C3A B7A H7A 116.1(19)
B13A B7A H7A 116(2)
B10A B7A H7A 122.8(19)
B8A B7A H7A 115.6(19)
Ru4A B7A H7A 117(2)
C3A B8A B13A 111.3(2)
C3A B8A B11A 115.2(3)
B13A B8A B11A 59.5(2)
C3A B8A B7A 59.06(19)
B13A B8A B7A 59.5(2)
B11A B8A B7A 106.6(2)
C3A B8A Ru5A 68.30(17)
B13A B8A Ru5A 117.0(2)
B11A B8A Ru5A 65.02(17)
B7A B8A Ru5A 115.6(2)
C3A B8A H8A 115(2)
B13A B8A H8A 118(2)
B11A B8A H8A 124(2)
B7A B8A H8A 118(2)
Ru5A B8A H8A 116(2)
C2A B9A B12A 109.1(3)
C2A B9A B11A 118.2(3)
B12A B9A B11A 59.5(2)
C2A B9A B6A 57.3(2)
B12A B9A B6A 58.8(2)
B11A B9A B6A 107.8(3)
C2A B9A Ru5A 73.37(18)
B12A B9A Ru5A 117.5(2)
B11A B9A Ru5A 65.29(17)
B6A B9A Ru5A 119.3(2)
C2A B9A H9A 112(2)
B12A B9A H9A 121(2)
B11A B9A H9A 125(2)
B6A B9A H9A 116(2)
Ru5A B9A H9A 114(2)
B13A B10A B12A 59.5(2)
B13A B10A B7A 59.4(2)
B12A B10A B7A 108.1(2)
B13A B10A B6A 108.2(3)
B12A B10A B6A 58.6(2)
B7A B10A B6A 112.9(3)
B13A B10A Ru4A 120.2(2)
B12A B10A Ru4A 118.6(2)
B7A B10A Ru4A 68.31(17)
B6A B10A Ru4A 67.15(18)
B13A B10A H10A 118.0(19)
B12A B10A H10A 119.3(19)
B7A B10A H10A 120.4(19)
B6A B10A H10A 121.6(19)
Ru4A B10A H10A 112.0(19)
B13A B11A B12A 59.8(2)
B13A B11A B9A 108.6(3)
B12A B11A B9A 59.8(2)
B13A B11A B8A 58.8(2)
B12A B11A B8A 108.8(3)
B9A B11A B8A 113.0(3)
B13A B11A Ru5A 118.1(2)
B12A B11A Ru5A 119.3(2)
B9A B11A Ru5A 67.17(18)
B8A B11A Ru5A 67.03(17)
B13A B11A H11A 118(2)
B12A B11A H11A 114(2)
B9A B11A H11A 119(2)
B8A B11A H11A 124(2)
Ru5A B11A H11A 116(2)
B6A B12A B13A 111.4(3)
B6A B12A B11A 111.3(3)
B13A B12A B11A 60.1(2)
B6A B12A B9A 61.8(2)
B13A B12A B9A 109.6(3)
B11A B12A B9A 60.8(2)
B6A B12A B10A 61.7(2)
B13A B12A B10A 60.2(2)
B11A B12A B10A 108.6(3)
B9A B12A B10A 109.9(3)
B6A B12A H12A 122(2)
B13A B12A H12A 118(2)
B11A B12A H12A 118(2)
B9A B12A H12A 121(2)
B10A B12A H12A 122(2)
B8A B13A B12A 111.4(3)
B8A B13A B11A 61.7(2)
B12A B13A B11A 60.1(2)
B8A B13A B7A 61.9(2)
B12A B13A B7A 110.0(3)
B11A B13A B7A 110.1(3)
B8A B13A B10A 111.5(3)
B12A B13A B10A 60.3(2)
B11A B13A B10A 108.7(3)
B7A B13A B10A 60.9(2)
B8A B13A H13A 117(2)
B12A B13A H13A 121(2)
B11A B13A H13A 119(2)
B7A B13A H13A 121(2)
B10A B13A H13A 124(2)
C45A C40A C41A 117.3(3)
C45A C40A C47A 123.1(3)
C41A C40A C47A 119.6(3)
C45A C40A Ru4A 70.52(18)
C41A C40A Ru4A 71.30(18)
C47A C40A Ru4A 129.9(2)
C42A C41A C40A 122.1(3)
C42A C41A Ru4A 71.68(19)
C40A C41A Ru4A 71.77(18)
C42A C41A H41A 118.9
C40A C41A H41A 118.9
Ru4A C41A H41A 130.4
C41A C42A C43A 120.5(3)
C41A C42A Ru4A 71.90(19)
C43A C42A Ru4A 70.89(19)
C41A C42A H42A 119.7
C43A C42A H42A 119.7
Ru4A C42A H42A 130.0
C44A C43A C42A 117.5(3)
C44A C43A C46A 121.3(3)
C42A C43A C46A 121.0(3)
C44A C43A Ru4A 70.96(18)
C42A C43A Ru4A 72.05(19)
C46A C43A Ru4A 132.1(3)
C45A C44A C43A 121.9(3)
C45A C44A Ru4A 71.75(18)
C43A C44A Ru4A 71.88(18)
C45A C44A H44A 119.0
C43A C44A H44A 119.0
Ru4A C44A H44A 130.0
C40A C45A C44A 120.6(3)
C40A C45A Ru4A 72.68(18)
C44A C45A Ru4A 71.12(18)
C40A C45A H45A 119.7
C44A C45A H45A 119.7
Ru4A C45A H45A 128.8
C43A C46A H46D 109.5
C43A C46A H46E 109.5
H46D C46A H46E 109.5
C43A C46A H46F 109.5
H46D C46A H46F 109.5
H46E C46A H46F 109.5
C40A C47A C49A 113.0(3)
C40A C47A C48A 109.3(3)
C49A C47A C48A 110.7(3)
C40A C47A H47A 107.9
C49A C47A H47A 107.9
C48A C47A H47A 107.9
C47A C48A H48D 109.5
C47A C48A H48E 109.5
H48D C48A H48E 109.5
C47A C48A H48F 109.5
H48D C48A H48F 109.5
H48E C48A H48F 109.5
C47A C49A H49D 109.5
C47A C49A H49E 109.5
H49D C49A H49E 109.5
C47A C49A H49F 109.5
H49D C49A H49F 109.5
H49E C49A H49F 109.5
C51A C50A C55A 117.1(3)
C51A C50A C57A 118.4(4)
C55A C50A C57A 124.2(4)
C51A C50A Ru5A 71.2(2)
C55A C50A Ru5A 70.73(18)
C57A C50A Ru5A 133.7(2)
C52A C51A C50A 120.6(3)
C52A C51A Ru5A 72.2(2)
C50A C51A Ru5A 71.42(18)
C52A C51A H51A 119.7
C50A C51A H51A 119.7
Ru5A C51A H51A 129.0
C53A C52A C51A 121.4(4)
C53A C52A Ru5A 72.8(2)
C51A C52A Ru5A 70.8(2)
C53A C52A H52A 119.3
C51A C52A H52A 119.3
Ru5A C52A H52A 129.6
C54A C53A C52A 118.2(4)
C54A C53A C56A 119.4(4)
C52A C53A C56A 122.4(4)
C54A C53A Ru5A 70.6(2)
C52A C53A Ru5A 70.9(2)
C56A C53A Ru5A 128.7(3)
C53A C54A C55A 121.7(3)
C53A C54A Ru5A 73.3(2)
C55A C54A Ru5A 70.89(19)
C53A C54A H54A 119.2
C55A C54A H54A 119.2
Ru5A C54A H54A 129.1
C54A C55A C50A 121.1(3)
C54A C55A Ru5A 72.4(2)
C50A C55A Ru5A 71.72(18)
C54A C55A H55A 119.5
C50A C55A H55A 119.5
Ru5A C55A H55A 128.8
C53A C56A H56D 109.5
C53A C56A H56E 109.5
H56D C56A H56E 109.5
C53A C56A H56F 109.5
H56D C56A H56F 109.5
H56E C56A H56F 109.5
C59A C57A C50A 115.9(4)
C59A C57A C58A 110.6(4)
C50A C57A C58A 109.2(3)
C59A C57A H57A 106.9
C50A C57A H57A 106.9
C58A C57A H57A 106.9
C57A C58A H58D 109.5
C57A C58A H58E 109.5
H58D C58A H58E 109.5
C57A C58A H58F 109.5
H58D C58A H58F 109.5
H58E C58A H58F 109.5
C57A C59A H59D 109.5
C57A C59A H59E 109.5
H59D C59A H59E 109.5
C57A C59A H59F 109.5
H59D C59A H59F 109.5
H59E C59A H59F 109.5
C42B Ru4B C41B 37.88(14)
C42B Ru4B B10B 92.04(13)
C41B Ru4B B10B 94.92(13)
C42B Ru4B B1B 156.25(14)
C41B Ru4B B1B 152.46(13)
B10B Ru4B B1B 104.00(13)
C42B Ru4B B6B 121.57(14)
C41B Ru4B B6B 96.46(13)
B10B Ru4B B6B 48.23(13)
B1B Ru4B B6B 82.05(13)
C42B Ru4B C44B 66.39(13)
C41B Ru4B C44B 78.57(13)
B10B Ru4B C44B 152.57(12)
B1B Ru4B C44B 92.61(13)
B6B Ru4B C44B 158.18(12)
C42B Ru4B C43B 37.38(14)
C41B Ru4B C43B 67.65(14)
B10B Ru4B C43B 116.29(13)
B1B Ru4B C43B 118.87(13)
B6B Ru4B C43B 158.44(13)
C44B Ru4B C43B 36.59(12)
C42B Ru4B B7B 98.39(13)
C41B Ru4B B7B 126.95(13)
B10B Ru4B B7B 47.93(13)
B1B Ru4B B7B 80.42(13)
B6B Ru4B B7B 84.13(12)
C44B Ru4B B7B 115.98(12)
C43B Ru4B B7B 93.86(12)
C42B Ru4B C45B 78.46(12)
C41B Ru4B C45B 66.00(12)
B10B Ru4B C45B 158.86(12)
B1B Ru4B C45B 91.31(12)
B6B Ru4B C45B 121.87(12)
C44B Ru4B C45B 36.73(11)
C43B Ru4B C45B 66.32(12)
B7B Ru4B C45B 151.57(12)
C42B Ru4B C40B 67.45(13)
C41B Ru4B C40B 37.17(12)
B10B Ru4B C40B 122.66(12)
B1B Ru4B C40B 115.46(12)
B6B Ru4B C40B 97.01(12)
C44B Ru4B C40B 66.14(12)
C43B Ru4B C40B 79.24(12)
B7B Ru4B C40B 164.11(12)
C45B Ru4B C40B 36.21(11)
C42B Ru4B C2B 162.42(13)
C41B Ru4B C2B 125.61(13)
B10B Ru4B C2B 82.69(12)
B1B Ru4B C2B 40.34(12)
B6B Ru4B C2B 44.06(12)
C44B Ru4B C2B 122.86(12)
C43B Ru4B C2B 157.45(12)
B7B Ru4B C2B 90.53(11)
C45B Ru4B C2B 100.68(11)
C40B Ru4B C2B 101.34(11)
C42B Ru4B C3B 129.04(13)
C41B Ru4B C3B 166.76(12)
B10B Ru4B C3B 82.28(12)
B1B Ru4B C3B 39.45(12)
B6B Ru4B C3B 91.31(12)
C44B Ru4B C3B 97.96(11)
C43B Ru4B C3B 101.91(12)
B7B Ru4B C3B 43.18(12)
C45B Ru4B C3B 118.39(11)
C40B Ru4B C3B 152.10(11)
C2B Ru4B C3B 67.04(11)
C52B Ru5B C51B 37.97(12)
C52B Ru5B B11B 94.93(13)
C51B Ru5B B11B 94.24(12)
C52B Ru5B B1B 151.54(13)
C51B Ru5B B1B 155.45(12)
B11B Ru5B B1B 103.94(13)
C52B Ru5B C54B 66.60(12)
C51B Ru5B C54B 78.99(12)
B11B Ru5B C54B 157.63(12)
B1B Ru5B C54B 89.51(12)
C52B Ru5B B9B 96.21(12)
C51B Ru5B B9B 123.14(12)
B11B Ru5B B9B 48.17(13)
B1B Ru5B B9B 81.40(13)
C54B Ru5B B9B 118.59(12)
C52B Ru5B C55B 78.70(12)
C51B Ru5B C55B 66.37(11)
B11B Ru5B C55B 155.88(12)
B1B Ru5B C55B 91.47(12)
C54B Ru5B C55B 36.83(11)
B9B Ru5B C55B 154.90(12)
C52B Ru5B B8B 127.41(13)
C51B Ru5B B8B 100.13(12)
B11B Ru5B B8B 48.08(13)
B1B Ru5B B8B 80.76(13)
C54B Ru5B B8B 153.83(12)
B9B Ru5B B8B 84.09(12)
C55B Ru5B B8B 118.67(12)
C52B Ru5B C53B 37.32(13)
C51B Ru5B C53B 67.58(12)
B11B Ru5B C53B 121.26(13)
B1B Ru5B C53B 114.34(13)
C54B Ru5B C53B 36.48(12)
B9B Ru5B C53B 94.85(12)
C55B Ru5B C53B 66.13(12)
B8B Ru5B C53B 164.60(13)
C52B Ru5B C50B 67.25(12)
C51B Ru5B C50B 37.06(11)
B11B Ru5B C50B 119.72(12)
B1B Ru5B C50B 118.40(12)
C54B Ru5B C50B 66.22(12)
B9B Ru5B C50B 160.15(12)
C55B Ru5B C50B 36.38(11)
B8B Ru5B C50B 97.16(12)
C53B Ru5B C50B 78.69(11)
C52B Ru5B C2B 124.61(12)
C51B Ru5B C2B 162.20(11)
B11B Ru5B C2B 82.52(12)
B1B Ru5B C2B 40.15(12)
C54B Ru5B C2B 97.39(11)
B9B Ru5B C2B 43.60(12)
C55B Ru5B C2B 120.35(11)
B8B Ru5B C2B 90.73(11)
C53B Ru5B C2B 99.10(11)
C50B Ru5B C2B 155.53(11)
C52B Ru5B C3B 168.12(12)
C51B Ru5B C3B 130.46(11)
B11B Ru5B C3B 82.28(12)
B1B Ru5B C3B 39.34(12)
C54B Ru5B C3B 118.37(11)
B9B Ru5B C3B 90.53(12)
C55B Ru5B C3B 99.15(11)
B8B Ru5B C3B 43.51(12)
C53B Ru5B C3B 151.84(12)
C50B Ru5B C3B 104.06(11)
C2B Ru5B C3B 66.64(10)
C3B B1B C2B 112.5(3)
C3B B1B Ru4B 75.74(18)
C2B B1B Ru4B 74.14(17)
C3B B1B Ru5B 76.10(18)
C2B B1B Ru5B 74.74(17)
Ru4B B1B Ru5B 125.15(16)
C3B B1B H1B 123.3(18)
C2B B1B H1B 124.1(18)
Ru4B B1B H1B 115.0(18)
Ru5B B1B H1B 119.9(18)
B1B C2B B9B 124.3(3)
B1B C2B B6B 125.0(3)
B9B C2B B6B 63.7(2)
B1B C2B Ru4B 65.53(16)
B9B C2B Ru4B 117.04(19)
B6B C2B Ru4B 64.92(15)
B1B C2B Ru5B 65.10(16)
B9B C2B Ru5B 64.51(15)
B6B C2B Ru5B 117.22(19)
Ru4B C2B Ru5B 113.69(12)
B1B C2B H2B 113(2)
B9B C2B H2B 110(2)
B6B C2B H2B 112(2)
Ru4B C2B H2B 121(2)
Ru5B C2B H2B 118(2)
B1B C3B B7B 124.4(3)
B1B C3B B8B 124.1(3)
B7B C3B B8B 64.2(2)
B1B C3B Ru4B 64.81(17)
B7B C3B Ru4B 64.80(15)
B8B C3B Ru4B 117.04(19)
B1B C3B Ru5B 64.56(17)
B7B C3B Ru5B 116.38(19)
B8B C3B Ru5B 64.29(15)
Ru4B C3B Ru5B 111.63(12)
B1B C3B H3B 114(2)
B7B C3B H3B 111(2)
B8B C3B H3B 110(2)
Ru4B C3B H3B 121(2)
Ru5B C3B H3B 120(2)
C2B B6B B12B 109.9(2)
C2B B6B B9B 57.85(19)
B12B B6B B9B 59.3(2)
C2B B6B B10B 116.1(2)
B12B B6B B10B 59.64(19)
B9B B6B B10B 107.2(2)
C2B B6B Ru4B 71.02(16)
B12B B6B Ru4B 117.0(2)
B9B B6B Ru4B 117.4(2)
B10B B6B Ru4B 64.59(16)
C2B B6B H6B 115.6(19)
B12B B6B H6B 116.1(19)
B9B B6B H6B 114.6(19)
B10B B6B H6B 125.3(19)
Ru4B B6B H6B 118.7(18)
C3B B7B B13B 110.8(2)
C3B B7B B10B 117.6(2)
B13B B7B B10B 60.1(2)
C3B B7B B8B 58.31(19)
B13B B7B B8B 59.26(19)
B10B B7B B8B 108.0(2)
C3B B7B Ru4B 72.02(16)
B13B B7B Ru4B 117.2(2)
B10B B7B Ru4B 64.31(15)
B8B B7B Ru4B 118.3(2)
C3B B7B H7B 111.5(19)
B13B B7B H7B 119.8(19)
B10B B7B H7B 126.3(19)
B8B B7B H7B 115.4(19)
Ru4B B7B H7B 115.4(19)
C3B B8B B13B 109.7(2)
C3B B8B B11B 117.0(2)
B13B B8B B11B 59.81(19)
C3B B8B B7B 57.48(19)
B13B B8B B7B 58.87(19)
B11B B8B B7B 107.0(2)
C3B B8B Ru5B 72.19(16)
B13B B8B Ru5B 116.9(2)
B11B B8B Ru5B 64.28(15)
B7B B8B Ru5B 117.52(19)
C3B B8B H8B 114.9(19)
B13B B8B H8B 118.3(19)
B11B B8B H8B 124.2(19)
B7B B8B H8B 117.3(19)
Ru5B B8B H8B 116.0(19)
C2B B9B B12B 110.6(2)
C2B B9B B11B 117.2(2)
B12B B9B B11B 59.86(19)
C2B B9B B6B 58.48(19)
B12B B9B B6B 59.4(2)
B11B B9B B6B 108.2(2)
C2B B9B Ru5B 71.89(16)
B12B B9B Ru5B 117.6(2)
B11B B9B Ru5B 64.69(16)
B6B B9B Ru5B 119.1(2)
C2B B9B H9B 112.5(19)
B12B B9B H9B 119.3(19)
B11B B9B H9B 125.9(19)
B6B B9B H9B 115.0(19)
Ru5B B9B H9B 115.1(19)
B12B B10B B13B 59.25(19)
B12B B10B B7B 107.7(2)
B13B B10B B7B 58.83(19)
B12B B10B B6B 59.15(19)
B13B B10B B6B 108.1(2)
B7B B10B B6B 112.5(2)
B12B B10B Ru4B 118.9(2)
B13B B10B Ru4B 119.1(2)
B7B B10B Ru4B 67.76(16)
B6B B10B Ru4B 67.18(16)
B12B B10B H10B 120.1(19)
B13B B10B H10B 118.2(19)
B7B B10B H10B 119.6(19)
B6B B10B H10B 122.6(19)
Ru4B B10B H10B 112.0(19)
B12B B11B B13B 59.2(2)
B12B B11B B9B 59.07(19)
B13B B11B B9B 107.6(2)
B12B B11B B8B 108.1(2)
B13B B11B B8B 59.07(19)
B9B B11B B8B 112.3(2)
B12B B11B Ru5B 119.1(2)
B13B B11B Ru5B 119.1(2)
B9B B11B Ru5B 67.14(16)
B8B B11B Ru5B 67.65(16)
B12B B11B H11B 116.4(19)
B13B B11B H11B 115.9(19)
B9B B11B H11B 122.8(19)
B8B B11B H11B 121.1(19)
Ru5B B11B H11B 115.5(19)
B13B B12B B9B 110.2(2)
B13B B12B B6B 110.8(2)
B9B B12B B6B 61.3(2)
B13B B12B B10B 60.53(19)
B9B B12B B10B 110.0(2)
B6B B12B B10B 61.2(2)
B13B B12B B11B 60.42(19)
B9B B12B B11B 61.1(2)
B6B B12B B11B 110.7(2)
B10B B12B B11B 109.1(2)
B13B B12B H12B 120.2(19)
B9B B12B H12B 120.9(19)
B6B B12B H12B 119.4(19)
B10B B12B H12B 120.1(19)
B11B B12B H12B 121.5(19)
B12B B13B B7B 110.3(2)
B12B B13B B8B 110.7(2)
B7B B13B B8B 61.9(2)
B12B B13B B11B 60.3(2)
B7B B13B B11B 110.5(2)
B8B B13B B11B 61.13(19)
B12B B13B B10B 60.2(2)
B7B B13B B10B 61.10(19)
B8B B13B B10B 110.9(2)
B11B B13B B10B 108.8(2)
B12B B13B H13B 118.2(19)
B7B B13B H13B 120.8(19)
B8B B13B H13B 122.5(19)
B11B B13B H13B 121.8(19)
B10B B13B H13B 118.6(19)
C45B C40B C41B 117.1(3)
C45B C40B C47B 123.2(3)
C41B C40B C47B 119.6(3)
C45B C40B Ru4B 71.25(18)
C41B C40B Ru4B 67.53(18)
C47B C40B Ru4B 132.6(2)
C42B C41B C40B 121.3(3)
C42B C41B Ru4B 70.56(19)
C40B C41B Ru4B 75.31(18)
C42B C41B H41B 119.1
C40B C41B H41B 119.1
Ru4B C41B H41B 119.1
C41B C42B C43B 121.4(3)
C41B C42B Ru4B 71.57(19)
C43B C42B Ru4B 74.40(19)
C41B C42B H42B 119.0
C43B C42B H42B 119.0
Ru4B C42B H42B 119.0
C44B C43B C42B 117.3(3)
C44B C43B C46B 121.4(3)
C42B C43B C46B 121.2(3)
C44B C43B Ru4B 71.42(18)
C42B C43B Ru4B 68.22(19)
C46B C43B Ru4B 129.1(2)
C43B C44B C45B 121.6(3)
C43B C44B Ru4B 71.99(19)
C45B C44B Ru4B 72.60(18)
C43B C44B H44B 118.8
C45B C44B H44B 118.7
Ru4B C44B H44B 118.8
C40B C45B C44B 121.2(3)
C40B C45B Ru4B 72.54(18)
C44B C45B Ru4B 70.67(18)
C40B C45B H45B 118.8
C44B C45B H45B 118.8
Ru4B C45B H45B 118.8
C43B C46B H46A 109.5
C43B C46B H46B 109.5
H46A C46B H46B 109.5
C43B C46B H46C 109.5
H46A C46B H46C 109.5
H46B C46B H46C 109.5
C40B C47B C48B 114.4(3)
C40B C47B C49B 109.3(3)
C48B C47B C49B 110.3(3)
C40B C47B H47B 107.5
C48B C47B H47B 107.5
C49B C47B H47B 107.5
C47B C48B H48A 109.5
C47B C48B H48B 109.5
H48A C48B H48B 109.5
C47B C48B H48C 109.5
H48A C48B H48C 109.5
H48B C48B H48C 109.5
C47B C49B H49A 109.5
C47B C49B H49B 109.5
H49A C49B H49B 109.5
C47B C49B H49C 109.5
H49A C49B H49C 109.5
H49B C49B H49C 109.5
C55B C50B C51B 117.5(3)
C55B C50B C57B 123.5(3)
C51B C50B C57B 119.0(3)
C55B C50B Ru5B 70.42(17)
C51B C50B Ru5B 67.75(17)
C57B C50B Ru5B 133.6(2)
C52B C51B C50B 120.7(3)
C52B C51B Ru5B 70.65(18)
C50B C51B Ru5B 75.19(18)
C52B C51B H51B 119.6
C50B C51B H51B 119.6
Ru5B C51B H51B 126.4
C51B C52B C53B 121.3(3)
C51B C52B Ru5B 71.38(17)
C53B C52B Ru5B 74.92(18)
C51B C52B H52B 119.4
C53B C52B H52B 119.4
Ru5B C52B H52B 126.2
C54B C53B C52B 117.3(3)
C54B C53B C56B 121.9(3)
C52B C53B C56B 120.6(3)
C54B C53B Ru5B 70.41(17)
C52B C53B Ru5B 67.76(18)
C56B C53B Ru5B 130.7(2)
C53B C54B C55B 121.4(3)
C53B C54B Ru5B 73.11(19)
C55B C54B Ru5B 72.05(18)
C53B C54B H54B 119.3
C55B C54B H54B 119.3
Ru5B C54B H54B 127.7
C50B C55B C54B 121.4(3)
C50B C55B Ru5B 73.20(18)
C54B C55B Ru5B 71.12(18)
C50B C55B H55B 119.3
C54B C55B H55B 119.3
Ru5B C55B H55B 128.7
C53B C56B H56A 109.5
C53B C56B H56B 109.5
H56A C56B H56B 109.5
C53B C56B H56C 109.5
H56A C56B H56C 109.5
H56B C56B H56C 109.5
C50B C57B C59B 113.7(3)
C50B C57B C58B 108.4(3)
C59B C57B C58B 110.9(3)
C50B C57B H57B 107.9
C59B C57B H57B 107.9
C58B C57B H57B 107.9
C57B C58B H58A 109.5
C57B C58B H58B 109.5
H58A C58B H58B 109.5
C57B C58B H58C 109.5
H58A C58B H58C 109.5
H58B C58B H58C 109.5
C57B C59B H59A 109.5
C57B C59B H59B 109.5
H59A C59B H59B 109.5
C57B C59B H59C 109.5
H59A C59B H59C 109.5
H59B C59B H59C 109.5

loop_
_geom_bond_atom_site_label_1
_geom_bond_atom_site_label_2
_geom_bond_distance
Ru4A B1A 2.206(3)
Ru4A B10A 2.209(4)
Ru4A C44A 2.219(3)
Ru4A C45A 2.227(3)
Ru4A C43A 2.231(3)
Ru4A C42A 2.246(3)
Ru4A C41A 2.249(3)
Ru4A B6A 2.253(4)
Ru4A C40A 2.255(3)
Ru4A B7A 2.279(4)
Ru4A C2A 2.297(3)
Ru4A C3A 2.471(3)
Ru5A B1A 2.201(4)
Ru5A C55A 2.202(3)
Ru5A C51A 2.213(3)
Ru5A B11A 2.215(4)
Ru5A C50A 2.215(3)
Ru5A C54A 2.222(4)
Ru5A C52A 2.232(4)
Ru5A B9A 2.247(4)
Ru5A B8A 2.250(4)
Ru5A C53A 2.256(4)
Ru5A C3A 2.265(3)
Ru5A C2A 2.413(3)
B1A C2A 1.563(5)
B1A C3A 1.566(5)
B1A H1A 1.11(4)
C2A B6A 1.706(5)
C2A B9A 1.731(5)
C2A H2A 1.01(4)
C3A B8A 1.702(5)
C3A B7A 1.739(5)
C3A H3A 0.97(4)
B6A B12A 1.768(6)
B6A B9A 1.821(5)
B6A B10A 1.824(6)
B6A H6A 1.13(4)
B7A B13A 1.778(5)
B7A B10A 1.805(5)
B7A B8A 1.820(5)
B7A H7A 1.08(4)
B8A B13A 1.762(5)
B8A B11A 1.815(5)
B8A H8A 1.06(4)
B9A B12A 1.781(6)
B9A B11A 1.799(6)
B9A H9A 1.09(4)
B10A B13A 1.784(5)
B10A B12A 1.787(5)
B10A H10A 1.11(4)
B11A B13A 1.775(5)
B11A B12A 1.775(5)
B11A H11A 1.05(4)
B12A B13A 1.771(6)
B12A H12A 1.08(4)
B13A H13A 1.05(4)
C40A C45A 1.415(4)
C40A C41A 1.427(5)
C40A C47A 1.515(4)
C41A C42A 1.404(5)
C41A H41A 0.9500
C42A C43A 1.423(5)
C42A H42A 0.9500
C43A C44A 1.417(5)
C43A C46A 1.499(5)
C44A C45A 1.415(4)
C44A H44A 0.9500
C45A H45A 0.9500
C46A H46D 0.9800
C46A H46E 0.9800
C46A H46F 0.9800
C47A C49A 1.517(5)
C47A C48A 1.525(5)
C47A H47A 1.0000
C48A H48D 0.9800
C48A H48E 0.9800
C48A H48F 0.9800
C49A H49D 0.9800
C49A H49E 0.9800
C49A H49F 0.9800
C50A C51A 1.417(5)
C50A C55A 1.422(5)
C50A C57A 1.502(5)
C51A C52A 1.410(6)
C51A H51A 0.9500
C52A C53A 1.399(6)
C52A H52A 0.9500
C53A C54A 1.390(6)
C53A C56A 1.522(6)
C54A C55A 1.394(5)
C54A H54A 0.9500
C55A H55A 0.9500
C56A H56D 0.9800
C56A H56E 0.9800
C56A H56F 0.9800
C57A C59A 1.460(8)
C57A C58A 1.525(5)
C57A H57A 1.0000
C58A H58D 0.9800
C58A H58E 0.9800
C58A H58F 0.9800
C59A H59D 0.9800
C59A H59E 0.9800
C59A H59F 0.9800
Ru4B C42B 2.172(3)
Ru4B C41B 2.185(3)
Ru4B B10B 2.198(4)
Ru4B B1B 2.216(3)
Ru4B B6B 2.243(4)
Ru4B C44B 2.245(3)
Ru4B C43B 2.253(3)
Ru4B B7B 2.258(3)
Ru4B C45B 2.271(3)
Ru4B C40B 2.288(3)
Ru4B C2B 2.342(3)
Ru4B C3B 2.373(3)
Ru5B C52B 2.176(3)
Ru5B C51B 2.186(3)
Ru5B B11B 2.197(4)
Ru5B B1B 2.217(3)
Ru5B C54B 2.235(3)
Ru5B B9B 2.239(3)
Ru5B C55B 2.247(3)
Ru5B B8B 2.255(3)
Ru5B C53B 2.270(3)
Ru5B C50B 2.283(3)
Ru5B C2B 2.358(3)
Ru5B C3B 2.383(3)
B1B C3B 1.556(5)
B1B C2B 1.576(5)
B1B H1B 1.11(4)
C2B B9B 1.711(5)
C2B B6B 1.722(5)
C2B H2B 1.01(4)
C3B B7B 1.708(5)
C3B B8B 1.723(5)
C3B H3B 1.02(4)
B6B B12B 1.778(5)
B6B B9B 1.811(5)
B6B B10B 1.815(5)
B6B H6B 1.12(4)
B7B B13B 1.770(5)
B7B B10B 1.811(5)
B7B B8B 1.823(5)
B7B H7B 1.09(4)
B8B B13B 1.777(5)
B8B B11B 1.814(5)
B8B H8B 1.07(4)
B9B B12B 1.775(5)
B9B B11B 1.811(5)
B9B H9B 1.08(4)
B10B B12B 1.787(5)
B10B B13B 1.792(5)
B10B H10B 1.09(4)
B11B B12B 1.789(5)
B11B B13B 1.791(5)
B11B H11B 1.08(4)
B12B B13B 1.769(5)
B12B H12B 1.11(4)
B13B H13B 1.08(4)
C40B C45B 1.417(5)
C40B C41B 1.429(5)
C40B C47B 1.512(5)
C41B C42B 1.414(5)
C41B H41B 1.0000
C42B C43B 1.420(5)
C42B H42B 1.0000
C43B C44B 1.412(5)
C43B C46B 1.498(5)
C44B C45B 1.423(4)
C44B H44B 1.0000
C45B H45B 1.0000
C46B H46A 0.9800
C46B H46B 0.9800
C46B H46C 0.9800
C47B C48B 1.517(5)
C47B C49B 1.526(5)
C47B H47B 1.0000
C48B H48A 0.9800
C48B H48B 0.9800
C48B H48C 0.9800
C49B H49A 0.9800
C49B H49B 0.9800
C49B H49C 0.9800
C50B C55B 1.415(4)
C50B C51B 1.423(4)
C50B C57B 1.510(4)
C51B C52B 1.419(5)
C51B H51B 0.9500
C52B C53B 1.425(5)
C52B H52B 0.9500
C53B C54B 1.411(5)
C53B C56B 1.501(5)
C54B C55B 1.416(4)
C54B H54B 0.9500
C55B H55B 0.9500
C56B H56A 0.9800
C56B H56B 0.9800
C56B H56C 0.9800
C57B C59B 1.516(5)
C57B C58B 1.533(5)
C57B H57B 1.0000
C58B H58A 0.9800
C58B H58B 0.9800
C58B H58C 0.9800
C59B H59A 0.9800
C59B H59B 0.9800
C59B H59C 0.9800
